data_1543891
loop_
_publ_author_name
'Wu, Qian'
'Chen, Ying'
'Yan, Dingyuan'
'Zhang, Muyue'
'Lu, Yi'
'Sun, Wei-Yin'
'Zhao, Jing'

_publ_section_title
;
 Unified synthesis of mono/bis-arylated phenols via Rh(III)-catalyzed
 dehydrogenative coupling.
;
_journal_issue 1
_journal_name_full 'Chemical science'
_journal_page_first 169
_journal_page_last 173
_journal_paper_doi 10.1039/c6sc03169b
_journal_volume 8
_journal_year 2017
_chemical_formula_sum 'C18 H22 N O2 Rh'
_chemical_formula_weight 387.28
_chemical_name_systematic
; 
 ? 
;
_space_group_IT_number 14
_symmetry_cell_setting monoclinic
_symmetry_space_group_name_Hall '-P 2ybc'
_symmetry_space_group_name_H-M 'P 1 21/c 1'
_atom_sites_solution_hydrogens geom
_atom_sites_solution_primary direct
_atom_sites_solution_secondary difmap
_audit_creation_method SHELXL-97
_audit_update_record
;
2015-02-04 deposited with the CCDC.
2016-08-02 downloaded from the CCDC.
;
_cell_angle_alpha 90.00
_cell_angle_beta 96.793(3)
_cell_angle_gamma 90.00
_cell_formula_units_Z 4
_cell_length_a 7.6555(3)
_cell_length_b 13.0617(5)
_cell_length_c 16.9622(5)
_cell_measurement_reflns_used 3354
_cell_measurement_temperature 293(2)
_cell_measurement_theta_max 27.18
_cell_measurement_theta_min 2.34
_cell_volume 1684.21(11)
_computing_cell_refinement 'Bruker SMART'
_computing_data_collection 'Bruker SMART'
_computing_data_reduction 'Bruker SAINT'
_computing_molecular_graphics 'Bruker SHELXTL'
_computing_publication_material 'Bruker SHELXTL'
_computing_structure_refinement 'SHELXL-97 (Sheldrick, 1997)'
_computing_structure_solution 'SHELXS-97 (Sheldrick, 1990)'
_diffrn_ambient_temperature 293(2)
_diffrn_measured_fraction_theta_full 0.994
_diffrn_measured_fraction_theta_max 0.994
_diffrn_measurement_device_type 'CCD area detector'
_diffrn_measurement_method 'phi and omega scans'
_diffrn_radiation_monochromator graphite
_diffrn_radiation_source 'fine-focus sealed tube'
_diffrn_radiation_type CuK\a
_diffrn_radiation_wavelength 1.54178
_diffrn_reflns_av_R_equivalents 0.0658
_diffrn_reflns_av_sigmaI/netI 0.0304
_diffrn_reflns_limit_h_max 9
_diffrn_reflns_limit_h_min -8
_diffrn_reflns_limit_k_max 15
_diffrn_reflns_limit_k_min -15
_diffrn_reflns_limit_l_max 20
_diffrn_reflns_limit_l_min -20
_diffrn_reflns_number 19846
_diffrn_reflns_theta_full 67.09
_diffrn_reflns_theta_max 67.09
_diffrn_reflns_theta_min 4.28
_diffrn_standards_decay_% none
_exptl_absorpt_coefficient_mu 8.244
_exptl_absorpt_correction_T_max 0.3034
_exptl_absorpt_correction_T_min 0.2324
_exptl_absorpt_correction_type multi-scan
_exptl_absorpt_process_details 'SADABS; Bruker, 2000'
_exptl_crystal_colour colorless
_exptl_crystal_density_diffrn 1.527
_exptl_crystal_density_meas ?
_exptl_crystal_density_method 'not measured'
_exptl_crystal_description block
_exptl_crystal_F_000 792
_exptl_crystal_size_max 0.25
_exptl_crystal_size_mid 0.21
_exptl_crystal_size_min 0.19
_refine_diff_density_max 1.296
_refine_diff_density_min -1.656
_refine_diff_density_rms 0.187
_refine_ls_extinction_method none
_refine_ls_goodness_of_fit_ref 1.028
_refine_ls_hydrogen_treatment mixed
_refine_ls_matrix_type full
_refine_ls_number_parameters 199
_refine_ls_number_reflns 2989
_refine_ls_number_restraints 6
_refine_ls_restrained_S_all 1.029
_refine_ls_R_factor_all 0.0451
_refine_ls_R_factor_gt 0.0425
_refine_ls_shift/su_max 0.001
_refine_ls_shift/su_mean 0.000
_refine_ls_structure_factor_coef Fsqd
_refine_ls_weighting_details 'calc w=1/[\s^2^(Fo^2^)+(0.0910P)^2^+0.8285P] where P=(Fo^2^+2Fc^2^)/3'
_refine_ls_weighting_scheme calc
_refine_ls_wR_factor_gt 0.1095
_refine_ls_wR_factor_ref 0.1137
_reflns_number_gt 2786
_reflns_number_total 2989
_reflns_threshold_expression >2sigma(I)
_cod_data_source_file c6sc03169b2.cif
_cod_data_source_block p
_cod_depositor_comments
;
The following automatic conversions were performed:

'_symmetry_cell_setting' value 'Monoclinic' changed to 'monoclinic'
according to
/usr/data/users/saulius/crontab/automatic-downloads/rss-feeds/RSC/lib/dictionaries/cif_core.dic
dictionary named 'cif_core.dic' version 2.4.2 from 2011-04-26.

'_exptl_crystal_density_meas' value 'not measured' was changed to '?'
- the value is perceived as not measured.

Automatic conversion script
Id: cif_fix_values 4268 2015-11-12 08:31:59Z antanas 

 Adding full bibliography for 1543891--1543894.cif.

 Adding full bibliography for 1543891--1543894.cif.
;
_cod_original_cell_volume 1684.21(10)
_cod_original_sg_symbol_H-M P2(1)/c
_cod_database_code 1543891

loop_
_symmetry_equiv_pos_as_xyz
'x, y, z'
'-x, y+1/2, -z+1/2'
'-x, -y, -z'
'x, -y-1/2, z-1/2'

loop_
_atom_site_label
_atom_site_type_symbol
_atom_site_fract_x
_atom_site_fract_y
_atom_site_fract_z
_atom_site_U_iso_or_equiv
_atom_site_adp_type
_atom_site_occupancy
_atom_site_symmetry_multiplicity
_atom_site_calc_flag
_atom_site_refinement_flags
Rh1 Rh 0.45056(2) 0.271025(12) 0.308006(10) 0.01118(7) Uani 1 1 d .
N1 N 0.3301(3) 0.37345(16) 0.36810(13) 0.0165(5) Uani 1 1 d .
O1 O 0.2159(2) 0.44690(13) 0.32364(10) 0.0165(4) Uani 1 1 d .
O2 O 0.4202(3) 0.33801(18) 0.49583(12) 0.0352(6) Uani 1 1 d .
C18 C 0.2331(4) 0.4838(3) 0.47388(17) 0.0308(7) Uani 1 1 d .
H18A H 0.2484 0.4879 0.5308 0.046 Uiso 1 1 calc R
H18B H 0.1104 0.4757 0.4554 0.046 Uiso 1 1 calc R
H18C H 0.2762 0.5453 0.4521 0.046 Uiso 1 1 calc R
C1 C 0.1623(4) 0.3797(2) 0.08571(16) 0.0242(6) Uani 1 1 d .
H1A H 0.1473 0.3642 0.0318 0.029 Uiso 1 1 calc R
C2 C 0.0902(4) 0.4839(2) 0.19406(16) 0.0198(6) Uani 1 1 d .
H2A H 0.0294 0.5382 0.2134 0.024 Uiso 1 1 calc R
C3 C 0.0708(3) 0.4613(2) 0.11398(17) 0.0230(6) Uani 1 1 d .
H3A H -0.0036 0.5008 0.0788 0.028 Uiso 1 1 calc R
C4 C 0.2758(4) 0.3210(2) 0.13733(16) 0.0224(6) Uani 1 1 d .
H4A H 0.3368 0.2672 0.1173 0.027 Uiso 1 1 calc R
C5 C 0.3001(3) 0.34154(19) 0.21954(15) 0.0162(5) Uani 1 1 d .
C6 C 0.2027(3) 0.42366(19) 0.24523(15) 0.0157(5) Uani 1 1 d .
C7 C 0.6517(3) 0.1954(2) 0.25027(15) 0.0168(5) Uani 1 1 d .
C8 C 0.5148(3) 0.12513(18) 0.26167(15) 0.0166(5) Uani 1 1 d .
C9 C 0.6456(3) 0.1756(2) 0.38715(16) 0.0153(5) Uani 1 1 d .
C10 C 0.5110(3) 0.11369(18) 0.34660(15) 0.0154(5) Uani 1 1 d U
C11 C 0.7264(4) 0.22948(17) 0.32836(19) 0.0176(7) Uani 1 1 d .
C12 C 0.4016(4) 0.0669(2) 0.19918(17) 0.0257(7) Uani 1 1 d .
H12A H 0.4599 0.0046 0.1874 0.038 Uiso 1 1 calc R
H12B H 0.3809 0.1078 0.1520 0.038 Uiso 1 1 calc R
H12C H 0.2913 0.0510 0.2180 0.038 Uiso 1 1 calc R
C13 C 0.3337(3) 0.3934(2) 0.44786(16) 0.0197(6) Uani 1 1 d .
C14 C 0.8752(4) 0.3033(3) 0.3439(2) 0.0328(8) Uani 1 1 d .
H14A H 0.9845 0.2665 0.3506 0.049 Uiso 1 1 calc R
H14B H 0.8626 0.3414 0.3913 0.049 Uiso 1 1 calc R
H14C H 0.8742 0.3496 0.2999 0.049 Uiso 1 1 calc R
C15 C 0.3921(4) 0.0439(2) 0.38392(19) 0.0298(7) Uani 1 1 d .
H15A H 0.4500 -0.0206 0.3953 0.045 Uiso 1 1 calc R
H15B H 0.2866 0.0332 0.3483 0.045 Uiso 1 1 calc R
H15C H 0.3627 0.0737 0.4323 0.045 Uiso 1 1 calc R
C16 C 0.7160(5) 0.2253(2) 0.1739(2) 0.0309(8) Uani 1 1 d .
H16A H 0.8046 0.1779 0.1616 0.046 Uiso 1 1 calc R
H16B H 0.7652 0.2930 0.1787 0.046 Uiso 1 1 calc R
H16C H 0.6196 0.2245 0.1322 0.046 Uiso 1 1 calc R
C17 C 0.6962(4) 0.1785(2) 0.47478(16) 0.0282(7) Uani 1 1 d .
H17A H 0.7831 0.1268 0.4896 0.042 Uiso 1 1 calc R
H17B H 0.5943 0.1659 0.5013 0.042 Uiso 1 1 calc R
H17C H 0.7439 0.2446 0.4898 0.042 Uiso 1 1 calc R

loop_
_atom_site_aniso_label
_atom_site_aniso_U_11
_atom_site_aniso_U_22
_atom_site_aniso_U_33
_atom_site_aniso_U_23
_atom_site_aniso_U_13
_atom_site_aniso_U_12
Rh1 0.01558(13) 0.00639(14) 0.01231(13) 0.00123(5) 0.00477(10) 0.00128(5)
N1 0.0205(10) 0.0097(10) 0.0196(10) 0.0040(8) 0.0036(9) 0.0037(8)
O1 0.0192(8) 0.0122(8) 0.0187(8) 0.0008(7) 0.0042(7) 0.0055(7)
O2 0.0520(13) 0.0366(12) 0.0180(10) 0.0045(9) 0.0081(9) 0.0229(11)
C18 0.0377(16) 0.0334(16) 0.0222(14) -0.0059(12) 0.0065(12) 0.0161(14)
C1 0.0277(14) 0.0292(15) 0.0156(12) 0.0047(11) 0.0023(11) 0.0004(12)
C2 0.0203(12) 0.0135(12) 0.0255(14) 0.0028(10) 0.0026(10) -0.0001(11)
C3 0.0174(12) 0.0261(14) 0.0249(14) 0.0110(11) -0.0007(10) 0.0001(11)
C4 0.0271(14) 0.0210(13) 0.0192(13) 0.0015(11) 0.0030(11) 0.0039(11)
C5 0.0174(12) 0.0125(11) 0.0196(12) 0.0039(10) 0.0064(10) 0.0004(10)
C6 0.0176(11) 0.0118(11) 0.0186(12) 0.0024(10) 0.0053(10) -0.0029(10)
C7 0.0211(12) 0.0117(12) 0.0199(12) 0.0046(10) 0.0117(10) 0.0047(10)
C8 0.0223(12) 0.0064(11) 0.0210(12) 0.0013(10) 0.0029(10) 0.0049(9)
C9 0.0146(12) 0.0121(11) 0.0196(12) 0.0019(10) 0.0035(10) 0.0052(9)
C10 0.0225(12) 0.0044(10) 0.0206(11) 0.0051(9) 0.0074(10) 0.0039(9)
C11 0.0144(13) 0.0106(14) 0.0282(16) -0.0016(9) 0.0037(11) 0.0015(9)
C12 0.0325(15) 0.0149(13) 0.0280(14) -0.0065(11) -0.0028(12) 0.0057(11)
C13 0.0231(13) 0.0181(12) 0.0193(12) -0.0002(11) 0.0086(10) 0.0008(11)
C14 0.0240(15) 0.0241(15) 0.0513(19) -0.0025(15) 0.0084(14) -0.0084(13)
C15 0.0325(15) 0.0174(14) 0.0419(17) 0.0081(12) 0.0143(13) -0.0040(12)
C16 0.0345(18) 0.0355(19) 0.0266(17) 0.0088(12) 0.0198(14) 0.0102(12)
C17 0.0342(15) 0.0328(16) 0.0165(13) -0.0001(12) -0.0015(12) 0.0131(13)

loop_
_atom_type_symbol
_atom_type_description
_atom_type_scat_dispersion_real
_atom_type_scat_dispersion_imag
_atom_type_scat_source
C C 0.0181 0.0091 'International Tables Vol C Tables 4.2.6.8 and 6.1.1.4'
H H 0.0000 0.0000 'International Tables Vol C Tables 4.2.6.8 and 6.1.1.4'
N N 0.0311 0.0180 'International Tables Vol C Tables 4.2.6.8 and 6.1.1.4'
O O 0.0492 0.0322 'International Tables Vol C Tables 4.2.6.8 and 6.1.1.4'
Rh Rh 0.0927 3.6045 'International Tables Vol C Tables 4.2.6.8 and 6.1.1.4'

loop_
_geom_angle_atom_site_label_1
_geom_angle_atom_site_label_2
_geom_angle_atom_site_label_3
_geom_angle
N1 Rh1 C5 79.23(10)
N1 Rh1 C8 159.06(10)
C5 Rh1 C8 105.71(10)
N1 Rh1 C7 160.98(10)
C5 Rh1 C7 104.36(10)
C8 Rh1 C7 38.66(10)
N1 Rh1 C11 126.35(10)
C5 Rh1 C11 134.16(11)
C8 Rh1 C11 64.78(10)
C7 Rh1 C11 39.13(11)
N1 Rh1 C10 125.20(9)
C5 Rh1 C10 137.51(10)
C8 Rh1 C10 39.17(10)
C7 Rh1 C10 64.50(9)
C11 Rh1 C10 63.27(9)
N1 Rh1 C9 112.51(9)
C5 Rh1 C9 168.11(10)
C8 Rh1 C9 64.09(9)
C7 Rh1 C9 63.95(10)
C11 Rh1 C9 37.35(10)
C10 Rh1 C9 37.23(10)
C13 N1 O1 109.14(19)
C13 N1 Rh1 132.81(17)
O1 N1 Rh1 118.03(14)
C6 O1 N1 109.45(18)
C13 C18 H18A 109.5
C13 C18 H18B 109.5
H18A C18 H18B 109.5
C13 C18 H18C 109.5
H18A C18 H18C 109.5
H18B C18 H18C 109.5
C4 C1 C3 120.5(3)
C4 C1 H1A 119.7
C3 C1 H1A 119.7
C3 C2 C6 118.7(3)
C3 C2 H2A 120.6
C6 C2 H2A 120.6
C2 C3 C1 120.1(3)
C2 C3 H3A 119.9
C1 C3 H3A 119.9
C1 C4 C5 121.2(3)
C1 C4 H4A 119.4
C5 C4 H4A 119.4
C6 C5 C4 116.0(2)
C6 C5 Rh1 113.43(18)
C4 C5 Rh1 130.5(2)
O1 C6 C2 117.0(2)
O1 C6 C5 119.6(2)
C2 C6 C5 123.4(2)
C8 C7 C11 106.9(2)
C8 C7 C16 127.7(3)
C11 C7 C16 125.3(3)
C8 C7 Rh1 69.96(14)
C11 C7 Rh1 70.77(15)
C16 C7 Rh1 126.89(19)
C7 C8 C10 107.6(2)
C7 C8 C12 127.3(2)
C10 C8 C12 125.0(2)
C7 C8 Rh1 71.38(14)
C10 C8 Rh1 72.24(14)
C12 C8 Rh1 125.02(18)
C11 C9 C10 107.0(2)
C11 C9 C17 127.1(3)
C10 C9 C17 125.8(2)
C11 C9 Rh1 67.81(15)
C10 C9 Rh1 68.68(14)
C17 C9 Rh1 130.82(19)
C9 C10 C8 108.8(2)
C9 C10 C15 126.2(2)
C8 C10 C15 124.9(2)
C9 C10 Rh1 74.09(14)
C8 C10 Rh1 68.60(13)
C15 C10 Rh1 125.91(19)
C9 C11 C7 109.4(2)
C9 C11 C14 125.6(3)
C7 C11 C14 124.8(3)
C9 C11 Rh1 74.84(16)
C7 C11 Rh1 70.10(15)
C14 C11 Rh1 125.10(19)
C8 C12 H12A 109.5
C8 C12 H12B 109.5
H12A C12 H12B 109.5
C8 C12 H12C 109.5
H12A C12 H12C 109.5
H12B C12 H12C 109.5
O2 C13 N1 119.3(2)
O2 C13 C18 121.6(2)
N1 C13 C18 119.1(2)
C11 C14 H14A 109.5
C11 C14 H14B 109.5
H14A C14 H14B 109.5
C11 C14 H14C 109.5
H14A C14 H14C 109.5
H14B C14 H14C 109.5
C10 C15 H15A 109.5
C10 C15 H15B 109.5
H15A C15 H15B 109.5
C10 C15 H15C 109.5
H15A C15 H15C 109.5
H15B C15 H15C 109.5
C7 C16 H16A 109.5
C7 C16 H16B 109.5
H16A C16 H16B 109.5
C7 C16 H16C 109.5
H16A C16 H16C 109.5
H16B C16 H16C 109.5
C9 C17 H17A 109.5
C9 C17 H17B 109.5
H17A C17 H17B 109.5
C9 C17 H17C 109.5
H17A C17 H17C 109.5
H17B C17 H17C 109.5

loop_
_geom_bond_atom_site_label_1
_geom_bond_atom_site_label_2
_geom_bond_distance
Rh1 N1 1.975(2)
Rh1 C5 2.004(3)
Rh1 C8 2.141(2)
Rh1 C7 2.159(3)
Rh1 C11 2.168(3)
Rh1 C10 2.190(2)
Rh1 C9 2.260(2)
N1 C13 1.375(3)
N1 O1 1.448(3)
O1 C6 1.356(3)
O2 C13 1.223(3)
C18 C13 1.504(4)
C18 H18A 0.9600
C18 H18B 0.9600
C18 H18C 0.9600
C1 C4 1.389(4)
C1 C3 1.392(4)
C1 H1A 0.9300
C2 C3 1.381(4)
C2 C6 1.391(4)
C2 H2A 0.9300
C3 H3A 0.9300
C4 C5 1.411(4)
C4 H4A 0.9300
C5 C6 1.405(4)
C7 C8 1.423(4)
C7 C11 1.449(4)
C7 C16 1.491(4)
C8 C10 1.452(4)
C8 C12 1.495(4)
C9 C11 1.421(4)
C9 C10 1.422(4)
C9 C17 1.492(4)
C10 C15 1.482(4)
C11 C14 1.492(4)
C12 H12A 0.9600
C12 H12B 0.9600
C12 H12C 0.9600
C14 H14A 0.9600
C14 H14B 0.9600
C14 H14C 0.9600
C15 H15A 0.9600
C15 H15B 0.9600
C15 H15C 0.9600
C16 H16A 0.9600
C16 H16B 0.9600
C16 H16C 0.9600
C17 H17A 0.9600
C17 H17B 0.9600
C17 H17C 0.9600
